data_1545925
loop_
_publ_author_name
'Kong, Fan-Dong'
'Ma, Qing-Yun'
'Huang, Sheng-Zhuo'
'Wang, Pei'
'Wang, Jun-Feng'
'Zhou, Li-Man'
'Yuan, Jing-Zhe'
'Dai, Hao-Fu'
'Zhao, You-Xing'

_publ_section_title
;
 Chrodrimanins K-N and Related Meroterpenoids from the Fungus Penicillium
 sp. SCS-KFD09 Isolated from a Marine Worm, Sipunculus nudus.
;
_journal_issue 4
_journal_name_full 'Journal of natural products'
_journal_page_first 1039
_journal_page_last 1047
_journal_paper_doi 10.1021/acs.jnatprod.6b01061
_journal_volume 80
_journal_year 2017
_chemical_absolute_configuration ad
_chemical_formula_moiety 'C25 H30 Cl2 O6'
_chemical_formula_sum 'C25 H30 Cl2 O6'
_chemical_formula_weight 497.39
_space_group_crystal_system orthorhombic
_space_group_IT_number 19
_space_group_name_Hall 'P 2ac 2ab'
_space_group_name_H-M_alt 'P 21 21 21'
_symmetry_space_group_name_Hall 'P 2ac 2ab'
_symmetry_space_group_name_H-M 'P 21 21 21'
_atom_sites_solution_hydrogens geom
_audit_creation_date 2016-11-14
_audit_creation_method
;
Olex2 1.2-beta
(compiled 2016.09.09 svn.r3337 for OlexSys, GUI svn.r5227)
;
_cell_angle_alpha 90
_cell_angle_beta 90
_cell_angle_gamma 90
_cell_formula_units_Z 4
_cell_length_a 11.0269(3)
_cell_length_b 13.3801(3)
_cell_length_c 16.1400(4)
_cell_measurement_reflns_used 6955
_cell_measurement_temperature 273.15
_cell_measurement_theta_max 68.0993
_cell_measurement_theta_min 4.2920
_cell_volume 2381.31(10)
_computing_molecular_graphics 'Olex2 (Dolomanov et al., 2009)'
_computing_publication_material 'Olex2 (Dolomanov et al., 2009)'
_computing_structure_refinement 'ShelXL (Sheldrick, 2015)'
_computing_structure_solution 'ShelXT (Sheldrick, 2015)'
_diffrn_ambient_temperature 273.15
_diffrn_measured_fraction_theta_full 0.999
_diffrn_measured_fraction_theta_max 0.998
_diffrn_measurement_device_type 'Bruker P4'
_diffrn_radiation_type CuK\a
_diffrn_radiation_wavelength 1.54178
_diffrn_reflns_av_R_equivalents 0.0694
_diffrn_reflns_av_unetI/netI 0.0566
_diffrn_reflns_Laue_measured_fraction_full 0.999
_diffrn_reflns_Laue_measured_fraction_max 0.998
_diffrn_reflns_limit_h_max 13
_diffrn_reflns_limit_h_min -13
_diffrn_reflns_limit_k_max 15
_diffrn_reflns_limit_k_min -16
_diffrn_reflns_limit_l_max 19
_diffrn_reflns_limit_l_min -18
_diffrn_reflns_number 19183
_diffrn_reflns_point_group_measured_fraction_full 0.995
_diffrn_reflns_point_group_measured_fraction_max 0.994
_diffrn_reflns_theta_full 67.679
_diffrn_reflns_theta_max 68.316
_diffrn_reflns_theta_min 4.292
_exptl_absorpt_coefficient_mu 2.784
_exptl_absorpt_correction_type none
_exptl_crystal_colour colourless
_exptl_crystal_colour_primary colourless
_exptl_crystal_density_diffrn 1.387
_exptl_crystal_description block
_exptl_crystal_F_000 1048
_refine_diff_density_max 0.338
_refine_diff_density_min -0.292
_refine_diff_density_rms 0.053
_refine_ls_abs_structure_details
;
 Flack x determined using 1154 quotients [(I+)-(I-)]/[(I+)+(I-)]
 (Parsons, Flack and Wagner, Acta Cryst. B69 (2013) 249-259).
;
_refine_ls_abs_structure_Flack 0.042(11)
_refine_ls_extinction_method none
_refine_ls_goodness_of_fit_ref 1.081
_refine_ls_hydrogen_treatment constr
_refine_ls_matrix_type full
_refine_ls_number_parameters 305
_refine_ls_number_reflns 4332
_refine_ls_number_restraints 0
_refine_ls_restrained_S_all 1.081
_refine_ls_R_factor_all 0.0786
_refine_ls_R_factor_gt 0.0575
_refine_ls_shift/su_max 0.000
_refine_ls_shift/su_mean 0.000
_refine_ls_structure_factor_coef Fsqd
_refine_ls_weighting_details 'w=1/[\s^2^(Fo^2^)+(0.0319P)^2^+1.8584P] where P=(Fo^2^+2Fc^2^)/3'
_refine_ls_weighting_scheme calc
_refine_ls_wR_factor_gt 0.1103
_refine_ls_wR_factor_ref 0.1183
_reflns_Friedel_coverage 0.752
_reflns_Friedel_fraction_full 0.989
_reflns_Friedel_fraction_max 0.987
_reflns_number_gt 3480
_reflns_number_total 4332
_reflns_threshold_expression 'I > 2\s(I)'
_cod_data_source_file np6b01061_si_003.cif
_cod_data_source_block kfd_9_37_2_0m
_cod_database_code 1545925
_shelx_space_group_comment
;
The symmetry employed for this shelxl refinement is uniquely defined
by the following loop, which should always be used as a source of
symmetry information in preference to the above space-group names.
They are only intended as comments.
;
_olex2_refinement_description
;
1. Fixed Uiso
 At 1.2 times of:
  All C(H) groups, All C(H,H) groups
 At 1.5 times of:
  All C(H,H,H) groups, All O(H) groups
2.a Ternary CH refined with riding coordinates:
 C2(H2A), C5(H5), C7(H7), C8'(H8'), C9(H9)
2.b Secondary CH2 refined with riding coordinates:
 C1(H1A,H1B), C6(H6A,H6B), C7'(H7'A,H7'B), C11(H11A,H11B)
2.c Idealised Me refined as rotating group:
 C9'(H9'A,H9'B,H9'C), C12(H12A,H12B,H12C), C13(H13A,H13B,H13C), C14(H14A,H14B,
 H14C), C15(H15A,H15B,H15C)
2.d Idealised tetrahedral OH refined as rotating group:
 O2(H2), O4(H4)
;
_shelx_shelxl_version_number 2014/7
_olex2_submission_special_instructions 'No special instructions were received'

loop_
_space_group_symop_operation_xyz
'x, y, z'
'-x+1/2, -y, z+1/2'
'-x, y+1/2, -z+1/2'
'x+1/2, -y+1/2, -z'

loop_
_atom_site_label
_atom_site_type_symbol
_atom_site_fract_x
_atom_site_fract_y
_atom_site_fract_z
_atom_site_U_iso_or_equiv
_atom_site_adp_type
_atom_site_occupancy
_atom_site_site_symmetry_order
_atom_site_calc_flag
_atom_site_refinement_flags_posn
Cl1 Cl 0.68423(15) 0.37419(11) 0.74941(9) 0.0523(4) Uani 1 1 d .
Cl2 Cl 0.51845(18) 0.47374(12) 0.12758(9) 0.0642(5) Uani 1 1 d .
O1 O 0.5999(5) 0.2692(4) 0.1100(3) 0.0700(14) Uani 1 1 d .
O2 O 0.7026(6) 0.1810(3) 0.5284(3) 0.0712(14) Uani 1 1 d .
H2 H 0.6959 0.2032 0.5755 0.107 Uiso 1 1 calc GR
O3 O 0.6675(3) 0.3626(3) 0.5747(2) 0.0445(10) Uani 1 1 d .
O4 O 0.4969(4) 0.5070(3) 0.8097(2) 0.0570(12) Uani 1 1 d .
H4 H 0.4377 0.5394 0.8248 0.086 Uiso 1 1 calc GR
O5 O 0.3052(5) 0.6147(3) 0.7914(2) 0.0603(13) Uani 1 1 d .
O6 O 0.2500(4) 0.6702(3) 0.6693(2) 0.0482(10) Uani 1 1 d .
C1 C 0.5610(6) 0.4231(4) 0.2894(3) 0.0434(15) Uani 1 1 d .
H1A H 0.6021 0.4794 0.3148 0.052 Uiso 1 1 calc R
H1B H 0.4754 0.4393 0.2860 0.052 Uiso 1 1 calc R
C1' C 0.4954(5) 0.4718(4) 0.5528(3) 0.0329(11) Uani 1 1 d .
C2 C 0.6109(7) 0.4084(5) 0.2010(4) 0.0541(17) Uani 1 1 d .
H2A H 0.6898 0.4421 0.2002 0.065 Uiso 1 1 calc R
C2' C 0.4130(5) 0.5361(4) 0.5897(3) 0.0336(12) Uani 1 1 d .
C3 C 0.6349(6) 0.3041(5) 0.1745(3) 0.0470(15) Uani 1 1 d .
C3' C 0.4124(5) 0.5497(4) 0.6766(3) 0.0354(12) Uani 1 1 d .
C4 C 0.7147(5) 0.2435(4) 0.2337(3) 0.0391(13) Uani 1 1 d .
C4' C 0.4954(6) 0.4981(4) 0.7263(3) 0.0387(13) Uani 1 1 d .
C5 C 0.7041(5) 0.2855(4) 0.3237(3) 0.0340(12) Uani 1 1 d .
H5 H 0.7614 0.3413 0.3266 0.041 Uiso 1 1 calc R
C5' C 0.5803(5) 0.4371(4) 0.6893(3) 0.0363(13) Uani 1 1 d .
C6 C 0.7450(6) 0.2119(4) 0.3892(4) 0.0526(16) Uani 1 1 d .
H6A H 0.8240 0.1860 0.3737 0.063 Uiso 1 1 calc R
H6B H 0.6889 0.1561 0.3900 0.063 Uiso 1 1 calc R
C6' C 0.5806(5) 0.4240(4) 0.6028(3) 0.0357(12) Uani 1 1 d .
C7 C 0.7533(5) 0.2552(5) 0.4762(3) 0.0445(14) Uani 1 1 d .
H7 H 0.8391 0.2631 0.4905 0.053 Uiso 1 1 calc R
C7' C 0.3204(6) 0.5930(4) 0.5414(3) 0.0411(13) Uani 1 1 d .
H7'A H 0.2477 0.5528 0.5355 0.049 Uiso 1 1 calc R
H7'B H 0.3516 0.6070 0.4864 0.049 Uiso 1 1 calc R
C8 C 0.6904(5) 0.3575(4) 0.4852(3) 0.0355(12) Uani 1 1 d .
C8' C 0.2892(6) 0.6903(4) 0.5844(3) 0.0455(15) Uani 1 1 d .
H8' H 0.3615 0.7328 0.5858 0.055 Uiso 1 1 calc R
C9 C 0.5678(4) 0.3563(4) 0.4397(3) 0.0306(11) Uani 1 1 d .
H9 H 0.5223 0.3009 0.4643 0.037 Uiso 1 1 calc R
C9' C 0.1860(7) 0.7478(5) 0.5447(4) 0.0652(19) Uani 1 1 d .
H9'A H 0.1162 0.7052 0.5400 0.098 Uiso 1 1 calc GR
H9'B H 0.2101 0.7699 0.4906 0.098 Uiso 1 1 calc GR
H9'C H 0.1663 0.8047 0.5784 0.098 Uiso 1 1 calc GR
C10 C 0.5771(5) 0.3309(3) 0.3445(3) 0.0324(11) Uani 1 1 d .
C10' C 0.3215(6) 0.6129(4) 0.7161(4) 0.0430(14) Uani 1 1 d .
C11 C 0.4952(5) 0.4503(4) 0.4607(3) 0.0360(12) Uani 1 1 d .
H11A H 0.5296 0.5069 0.4314 0.043 Uiso 1 1 calc R
H11B H 0.4123 0.4419 0.4420 0.043 Uiso 1 1 calc R
C12 C 0.7724(6) 0.4457(5) 0.4644(4) 0.0529(16) Uani 1 1 d .
H12A H 0.7343 0.5066 0.4819 0.079 Uiso 1 1 calc GR
H12B H 0.7860 0.4479 0.4057 0.079 Uiso 1 1 calc GR
H12C H 0.8485 0.4381 0.4926 0.079 Uiso 1 1 calc GR
C13 C 0.6800(7) 0.1323(4) 0.2248(4) 0.0612(18) Uani 1 1 d .
H13A H 0.7317 0.0925 0.2595 0.092 Uiso 1 1 calc GR
H13B H 0.6895 0.1121 0.1681 0.092 Uiso 1 1 calc GR
H13C H 0.5971 0.1231 0.2413 0.092 Uiso 1 1 calc GR
C14 C 0.8457(5) 0.2557(6) 0.2044(4) 0.0628(19) Uani 1 1 d .
H14A H 0.8550 0.2251 0.1510 0.094 Uiso 1 1 calc GR
H14B H 0.8994 0.2241 0.2433 0.094 Uiso 1 1 calc GR
H14C H 0.8650 0.3255 0.2006 0.094 Uiso 1 1 calc GR
C15 C 0.4722(5) 0.2593(4) 0.3250(4) 0.0480(14) Uani 1 1 d .
H15A H 0.4856 0.1967 0.3524 0.072 Uiso 1 1 calc GR
H15B H 0.4680 0.2486 0.2662 0.072 Uiso 1 1 calc GR
H15C H 0.3974 0.2879 0.3439 0.072 Uiso 1 1 calc GR

loop_
_atom_site_aniso_label
_atom_site_aniso_U_11
_atom_site_aniso_U_22
_atom_site_aniso_U_33
_atom_site_aniso_U_23
_atom_site_aniso_U_13
_atom_site_aniso_U_12
Cl1 0.0627(9) 0.0585(8) 0.0359(7) 0.0060(7) -0.0107(8) 0.0098(8)
Cl2 0.1021(14) 0.0515(8) 0.0388(8) 0.0117(7) 0.0034(9) 0.0118(9)
O1 0.080(3) 0.079(3) 0.051(3) -0.022(2) -0.009(3) 0.025(3)
O2 0.111(4) 0.054(3) 0.049(3) 0.007(2) 0.005(3) 0.019(3)
O3 0.044(2) 0.061(2) 0.0293(19) -0.0025(18) -0.0072(17) 0.016(2)
O4 0.078(3) 0.067(3) 0.0265(19) -0.0080(18) 0.000(2) 0.011(3)
O5 0.080(3) 0.066(3) 0.035(2) -0.008(2) 0.016(2) 0.013(3)
O6 0.054(2) 0.052(2) 0.038(2) -0.0083(19) 0.008(2) 0.011(2)
C1 0.056(4) 0.042(3) 0.033(3) 0.002(2) 0.005(3) 0.014(3)
C1' 0.037(3) 0.034(3) 0.028(3) -0.001(2) -0.002(2) -0.002(3)
C2 0.074(5) 0.050(4) 0.038(3) 0.001(3) 0.001(3) 0.006(3)
C2' 0.039(3) 0.032(3) 0.030(3) -0.001(2) 0.005(2) 0.000(2)
C3 0.051(4) 0.060(4) 0.029(3) -0.012(3) 0.010(3) 0.011(3)
C3' 0.045(3) 0.032(3) 0.030(3) -0.009(2) 0.003(3) -0.004(2)
C4 0.039(3) 0.047(3) 0.031(3) -0.007(2) 0.003(2) 0.009(3)
C4' 0.048(3) 0.037(3) 0.031(3) -0.004(2) 0.002(2) -0.008(3)
C5 0.029(3) 0.039(3) 0.034(3) -0.006(2) 0.001(2) 0.006(2)
C5' 0.044(3) 0.035(3) 0.030(3) 0.000(2) -0.003(2) -0.003(3)
C6 0.061(4) 0.052(4) 0.045(4) -0.006(3) -0.005(3) 0.031(3)
C6' 0.042(3) 0.033(3) 0.033(3) -0.003(2) 0.002(2) -0.001(3)
C7 0.035(3) 0.059(3) 0.039(3) 0.001(3) -0.005(3) 0.016(3)
C7' 0.051(4) 0.040(3) 0.032(3) -0.004(2) 0.007(3) 0.011(3)
C8 0.036(3) 0.044(3) 0.026(3) -0.004(2) -0.001(2) 0.005(3)
C8' 0.053(4) 0.040(3) 0.043(3) -0.001(3) 0.012(3) 0.003(3)
C9 0.030(3) 0.034(3) 0.029(3) 0.001(2) 0.003(2) 0.004(2)
C9' 0.079(5) 0.063(4) 0.054(4) 0.005(3) 0.016(4) 0.035(4)
C10 0.035(3) 0.031(2) 0.031(3) -0.006(2) 0.004(2) 0.005(2)
C10' 0.053(4) 0.038(3) 0.038(3) -0.007(2) 0.005(3) -0.002(3)
C11 0.038(3) 0.041(3) 0.029(3) -0.001(2) 0.002(2) 0.009(3)
C12 0.047(4) 0.065(4) 0.046(3) -0.014(3) -0.006(3) -0.010(3)
C13 0.082(5) 0.046(3) 0.056(4) -0.018(3) -0.003(4) 0.011(4)
C14 0.045(4) 0.091(5) 0.052(4) -0.018(4) 0.010(3) 0.013(4)
C15 0.038(3) 0.055(3) 0.051(4) -0.010(3) 0.001(3) -0.003(3)

loop_
_atom_type_symbol
_atom_type_description
_atom_type_scat_dispersion_real
_atom_type_scat_dispersion_imag
_atom_type_scat_source
C C 0.0181 0.0091 'International Tables Vol C Tables 4.2.6.8 and 6.1.1.4'
H H 0.0000 0.0000 'International Tables Vol C Tables 4.2.6.8 and 6.1.1.4'
Cl Cl 0.3639 0.7018 'International Tables Vol C Tables 4.2.6.8 and 6.1.1.4'
O O 0.0492 0.0322 'International Tables Vol C Tables 4.2.6.8 and 6.1.1.4'

loop_
_geom_angle_atom_site_label_1
_geom_angle_atom_site_label_2
_geom_angle_atom_site_label_3
_geom_angle
C7 O2 H2 109.5
C6' O3 C8 119.0(4)
C4' O4 H4 109.5
C10' O6 C8' 117.5(5)
H1A C1 H1B 107.8
C2 C1 H1A 108.9
C2 C1 H1B 108.9
C10 C1 H1A 108.9
C10 C1 H1B 108.9
C10 C1 C2 113.2(5)
C2' C1' C6' 118.5(4)
C2' C1' C11 122.6(4)
C6' C1' C11 118.8(5)
Cl2 C2 H2A 105.7
C1 C2 Cl2 110.3(4)
C1 C2 H2A 105.7
C3 C2 Cl2 111.7(4)
C3 C2 C1 116.9(5)
C3 C2 H2A 105.7
C1' C2' C3' 120.6(5)
C1' C2' C7' 122.7(4)
C3' C2' C7' 116.6(5)
O1 C3 C2 123.9(6)
O1 C3 C4 121.2(5)
C2 C3 C4 114.8(5)
C2' C3' C10' 120.8(5)
C4' C3' C2' 120.1(5)
C4' C3' C10' 118.9(5)
C3 C4 C5 110.3(4)
C3 C4 C13 108.0(5)
C13 C4 C5 114.5(5)
C14 C4 C3 107.0(5)
C14 C4 C5 108.7(5)
C14 C4 C13 108.0(5)
O4 C4' C3' 122.4(5)
O4 C4' C5' 118.4(5)
C5' C4' C3' 119.2(5)
C4 C5 H5 105.7
C4 C5 C10 114.1(4)
C6 C5 C4 113.1(4)
C6 C5 H5 105.7
C6 C5 C10 111.7(5)
C10 C5 H5 105.7
C4' C5' Cl1 119.8(4)
C4' C5' C6' 120.4(5)
C6' C5' Cl1 119.8(4)
C5 C6 H6A 108.6
C5 C6 H6B 108.6
C5 C6 C7 114.5(5)
H6A C6 H6B 107.6
C7 C6 H6A 108.6
C7 C6 H6B 108.6
O3 C6' C1' 124.5(5)
O3 C6' C5' 114.5(5)
C1' C6' C5' 121.1(5)
O2 C7 C6 104.9(5)
O2 C7 H7 108.5
O2 C7 C8 112.9(5)
C6 C7 H7 108.5
C6 C7 C8 113.5(4)
C8 C7 H7 108.5
C2' C7' H7'A 109.5
C2' C7' H7'B 109.5
C2' C7' C8' 110.7(5)
H7'A C7' H7'B 108.1
C8' C7' H7'A 109.5
C8' C7' H7'B 109.5
O3 C8 C7 102.2(4)
O3 C8 C9 108.6(4)
O3 C8 C12 106.4(4)
C9 C8 C7 109.9(4)
C12 C8 C7 113.6(5)
C12 C8 C9 115.2(4)
O6 C8' C7' 109.8(4)
O6 C8' H8' 109.0
O6 C8' C9' 105.5(5)
C7' C8' H8' 109.0
C7' C8' C9' 114.4(5)
C9' C8' H8' 109.0
C8 C9 H9 105.4
C8 C9 C10 114.2(4)
C10 C9 H9 105.4
C11 C9 C8 110.2(4)
C11 C9 H9 105.4
C11 C9 C10 115.3(4)
C8' C9' H9'A 109.5
C8' C9' H9'B 109.5
C8' C9' H9'C 109.5
H9'A C9' H9'B 109.5
H9'A C9' H9'C 109.5
H9'B C9' H9'C 109.5
C1 C10 C5 107.0(4)
C1 C10 C9 112.7(4)
C1 C10 C15 107.2(5)
C5 C10 C9 110.6(4)
C15 C10 C5 112.8(4)
C15 C10 C9 106.6(4)
O5 C10' O6 117.6(6)
O5 C10' C3' 123.0(6)
O6 C10' C3' 119.4(5)
C1' C11 C9 111.9(4)
C1' C11 H11A 109.2
C1' C11 H11B 109.2
C9 C11 H11A 109.2
C9 C11 H11B 109.2
H11A C11 H11B 107.9
C8 C12 H12A 109.5
C8 C12 H12B 109.5
C8 C12 H12C 109.5
H12A C12 H12B 109.5
H12A C12 H12C 109.5
H12B C12 H12C 109.5
C4 C13 H13A 109.5
C4 C13 H13B 109.5
C4 C13 H13C 109.5
H13A C13 H13B 109.5
H13A C13 H13C 109.5
H13B C13 H13C 109.5
C4 C14 H14A 109.5
C4 C14 H14B 109.5
C4 C14 H14C 109.5
H14A C14 H14B 109.5
H14A C14 H14C 109.5
H14B C14 H14C 109.5
C10 C15 H15A 109.5
C10 C15 H15B 109.5
C10 C15 H15C 109.5
H15A C15 H15B 109.5
H15A C15 H15C 109.5
H15B C15 H15C 109.5

loop_
_geom_bond_atom_site_label_1
_geom_bond_atom_site_label_2
_geom_bond_distance
Cl1 C5' 1.722(5)
Cl2 C2 1.792(7)
O1 C3 1.203(7)
O2 H2 0.8200
O2 C7 1.417(7)
O3 C6' 1.342(6)
O3 C8 1.468(6)
O4 H4 0.8200
O4 C4' 1.351(6)
O5 C10' 1.228(6)
O6 C8' 1.462(7)
O6 C10' 1.334(7)
C1 H1A 0.9700
C1 H1B 0.9700
C1 C2 1.540(8)
C1 C10 1.532(7)
C1' C2' 1.385(7)
C1' C6' 1.394(7)
C1' C11 1.514(6)
C2 H2A 0.9800
C2 C3 1.483(8)
C2' C3' 1.414(7)
C2' C7' 1.493(7)
C3 C4 1.532(8)
C3' C4' 1.400(8)
C3' C10' 1.459(8)
C4 C5 1.561(7)
C4 C13 1.543(8)
C4 C14 1.529(8)
C4' C5' 1.379(8)
C5 H5 0.9800
C5 C6 1.514(8)
C5 C10 1.563(7)
C5' C6' 1.406(7)
C6 H6A 0.9700
C6 H6B 0.9700
C6 C7 1.522(8)
C7 H7 0.9800
C7 C8 1.542(8)
C7' H7'A 0.9700
C7' H7'B 0.9700
C7' C8' 1.515(7)
C8 C9 1.538(7)
C8 C12 1.524(8)
C8' H8' 0.9800
C8' C9' 1.517(9)
C9 H9 0.9800
C9 C10 1.577(7)
C9 C11 1.529(7)
C9' H9'A 0.9600
C9' H9'B 0.9600
C9' H9'C 0.9600
C10 C15 1.535(7)
C11 H11A 0.9700
C11 H11B 0.9700
C12 H12A 0.9600
C12 H12B 0.9600
C12 H12C 0.9600
C13 H13A 0.9600
C13 H13B 0.9600
C13 H13C 0.9600
C14 H14A 0.9600
C14 H14B 0.9600
C14 H14C 0.9600
C15 H15A 0.9600
C15 H15B 0.9600
C15 H15C 0.9600

loop_
_geom_torsion_atom_site_label_1
_geom_torsion_atom_site_label_2
_geom_torsion_atom_site_label_3
_geom_torsion_atom_site_label_4
_geom_torsion
Cl1 C5' C6' O3 -1.3(7)
Cl1 C5' C6' C1' 178.2(4)
Cl2 C2 C3 O1 2.4(9)
Cl2 C2 C3 C4 179.4(4)
O1 C3 C4 C5 -157.2(6)
O1 C3 C4 C13 -31.3(8)
O1 C3 C4 C14 84.7(7)
O2 C7 C8 O3 38.8(6)
O2 C7 C8 C9 -76.4(6)
O2 C7 C8 C12 152.9(5)
O3 C8 C9 C10 -169.2(4)
O3 C8 C9 C11 59.2(5)
O4 C4' C5' Cl1 0.3(7)
O4 C4' C5' C6' 178.8(5)
C1 C2 C3 O1 130.7(7)
C1 C2 C3 C4 -52.4(8)
C1' C2' C3' C4' -0.1(8)
C1' C2' C3' C10' -176.5(5)
C1' C2' C7' C8' -150.9(5)
C2 C1 C10 C5 39.0(7)
C2 C1 C10 C9 160.7(5)
C2 C1 C10 C15 -82.3(6)
C2 C3 C4 C5 25.8(7)
C2 C3 C4 C13 151.7(6)
C2 C3 C4 C14 -92.3(6)
C2' C1' C6' O3 -177.9(5)
C2' C1' C6' C5' 2.6(8)
C2' C1' C11 C9 -163.2(5)
C2' C3' C4' O4 -178.7(5)
C2' C3' C4' C5' 2.5(8)
C2' C3' C10' O5 168.2(6)
C2' C3' C10' O6 -10.3(8)
C2' C7' C8' O6 -55.3(6)
C2' C7' C8' C9' -173.7(5)
C3 C4 C5 C6 161.0(5)
C3 C4 C5 C10 31.9(6)
C3' C2' C7' C8' 29.8(7)
C3' C4' C5' Cl1 179.2(4)
C3' C4' C5' C6' -2.4(8)
C4 C5 C6 C7 171.5(5)
C4 C5 C10 C1 -65.6(5)
C4 C5 C10 C9 171.4(4)
C4 C5 C10 C15 52.0(6)
C4' C3' C10' O5 -8.2(9)
C4' C3' C10' O6 173.3(5)
C4' C5' C6' O3 -179.7(5)
C4' C5' C6' C1' -0.2(8)
C5 C6 C7 O2 137.3(5)
C5 C6 C7 C8 13.7(8)
C6 C5 C10 C1 164.6(5)
C6 C5 C10 C9 41.5(6)
C6 C5 C10 C15 -77.8(6)
C6 C7 C8 O3 157.9(5)
C6 C7 C8 C9 42.8(7)
C6 C7 C8 C12 -87.9(6)
C6' O3 C8 C7 -158.4(5)
C6' O3 C8 C9 -42.3(6)
C6' O3 C8 C12 82.3(6)
C6' C1' C2' C3' -2.5(8)
C6' C1' C2' C7' 178.3(5)
C6' C1' C11 C9 15.8(7)
C7 C8 C9 C10 -58.2(5)
C7 C8 C9 C11 170.2(4)
C7' C2' C3' C4' 179.2(5)
C7' C2' C3' C10' 2.8(7)
C8 O3 C6' C1' 11.4(8)
C8 O3 C6' C5' -169.1(5)
C8 C9 C10 C1 -104.6(5)
C8 C9 C10 C5 15.0(6)
C8 C9 C10 C15 138.1(5)
C8 C9 C11 C1' -46.4(6)
C8' O6 C10' O5 163.2(5)
C8' O6 C10' C3' -18.2(7)
C10 C1 C2 Cl2 145.1(4)
C10 C1 C2 C3 16.2(9)
C10 C5 C6 C7 -58.2(7)
C10 C9 C11 C1' -177.5(4)
C10' O6 C8' C7' 51.0(7)
C10' O6 C8' C9' 174.8(5)
C10' C3' C4' O4 -2.2(8)
C10' C3' C4' C5' 179.0(5)
C11 C1' C2' C3' 176.5(5)
C11 C1' C2' C7' -2.7(8)
C11 C1' C6' O3 3.1(8)
C11 C1' C6' C5' -176.4(5)
C11 C9 C10 C1 24.6(6)
C11 C9 C10 C5 144.2(4)
C11 C9 C10 C15 -92.8(5)
C12 C8 C9 C10 71.6(6)
C12 C8 C9 C11 -60.0(6)
C13 C4 C5 C6 38.9(7)
C13 C4 C5 C10 -90.2(6)
C14 C4 C5 C6 -82.0(6)
C14 C4 C5 C10 148.9(5)
